data_4343433
loop_
_publ_author_name
'Pattenaude, Scott A.'
'Kuehner, Christopher S.'
'Dorfner, Walter L.'
'Schelter, Eric J.'
'Fanwick, Phillip E.'
'Bart, Suzanne C.'

_publ_section_title
;
 Spectroscopic and Structural Elucidation of Uranium Dioxophenoxazine
 Complexes.
;
_journal_issue 13
_journal_name_full 'Inorganic chemistry'
_journal_page_first 6520
_journal_page_last 6527
_journal_paper_doi 10.1021/acs.inorgchem.5b00855
_journal_volume 54
_journal_year 2015
_chemical_formula_moiety 'U1,8(H2 O1),2(N1),8(C1),C77 N47'
_chemical_formula_sum 'C56 H76 N2 O8 U'
_chemical_formula_weight 1143.21
_space_group_crystal_system monoclinic
_space_group_IT_number 14
_space_group_name_Hall '-P 2yn'
_space_group_name_H-M_alt 'P 1 21/n 1'
_symmetry_space_group_name_Hall '-P 2yn'
_symmetry_space_group_name_H-M 'P 1 21/n 1'
_atom_sites_solution_hydrogens geom
_atom_sites_solution_primary iterative
_atom_sites_solution_secondary difmap
_audit_creation_method SHELXL-2014/7
_cell_angle_alpha 90
_cell_angle_beta 109.155(2)
_cell_angle_gamma 90
_cell_formula_units_Z 4
_cell_length_a 19.9010(8)
_cell_length_b 11.2184(3)
_cell_length_c 27.7219(6)
_cell_measurement_reflns_used 33915
_cell_measurement_temperature 200(2)
_cell_measurement_theta_max 67.837
_cell_measurement_theta_min 3.313
_cell_volume 5846.5(3)
_computing_cell_refinement 'HKL3000 (Otwinowski & Minor, 1997)'
_computing_data_collection 'Crystal Clear(Rigaku 2001)'
_computing_data_reduction 'HKL3000 (Otwinowski & Minor, 1997)'
_computing_publication_material 'local programs'
_computing_structure_refinement 'SHELXL-2014/7 (Sheldrick, 2014)'
_computing_structure_solution 'SHELXT (Sheldrick)'
_diffrn_ambient_temperature 200(2)
_diffrn_measured_fraction_theta_full 0.895
_diffrn_measured_fraction_theta_max 0.894
_diffrn_measurement_details
;
Data were collected on a Rigaku Rapid which has a quarter 
chi circle and a 200 degree curved image plate at a fixed 
distance of 127.4mm.  Strategy was optimized using the 
CrystalClear software.  The completeness is the best 
that can be obtained with this geometry. The missing data are not 
cusp data but mostly high angle data.
Also the use of HKL3000/SCALEPACK lowers the number 
of observed data as inconsistent equivalents are removed 
from the data set and not included in the collected total.
;
_diffrn_measurement_device_type 'Rigaku Rapid II'
_diffrn_measurement_method \w
_diffrn_radiation_type CuK\a
_diffrn_radiation_wavelength 1.54178
_diffrn_reflns_av_R_equivalents 0.049
_diffrn_reflns_av_unetI/netI 0.0332
_diffrn_reflns_laue_measured_fraction_max 0.894
_diffrn_reflns_limit_h_max 22
_diffrn_reflns_limit_h_min 0
_diffrn_reflns_limit_k_max 13
_diffrn_reflns_limit_k_min 0
_diffrn_reflns_limit_l_max 31
_diffrn_reflns_limit_l_min -33
_diffrn_reflns_number 33915
_diffrn_reflns_point_group_measured_fraction_full 0.895
_diffrn_reflns_point_group_measured_fraction_max 0.894
_diffrn_reflns_theta_full 67.679
_diffrn_reflns_theta_max 67.837
_diffrn_reflns_theta_min 3.313
_diffrn_source 'microfocus source'
_exptl_absorpt_coefficient_mu 8.201
_exptl_absorpt_correction_T_max 0.611
_exptl_absorpt_correction_T_min 0.025
_exptl_absorpt_correction_type multi-scan
_exptl_absorpt_process_details 'SCALEPACK (Otwinowski & Minor, 1997)'
_exptl_crystal_colour green
_exptl_crystal_density_diffrn 1.299
_exptl_crystal_description platelet
_exptl_crystal_F_000 2328
_exptl_crystal_size_max 0.200
_exptl_crystal_size_mid 0.180
_exptl_crystal_size_min 0.060
_refine_diff_density_max 2.429
_refine_diff_density_min -3.969
_refine_diff_density_rms 0.205
_refine_ls_extinction_method none
_refine_ls_goodness_of_fit_ref 1.082
_refine_ls_hydrogen_treatment constr
_refine_ls_matrix_type full
_refine_ls_number_parameters 627
_refine_ls_number_reflns 9494
_refine_ls_number_restraints 0
_refine_ls_restrained_S_all 1.082
_refine_ls_R_factor_all 0.0713
_refine_ls_R_factor_gt 0.0610
_refine_ls_shift/su_max 0.004
_refine_ls_shift/su_mean 0.000
_refine_ls_structure_factor_coef Fsqd
_refine_ls_weighting_details 'w=1/[\s^2^(Fo^2^)+(0.1481P)^2^] where P=(Fo^2^+2Fc^2^)/3'
_refine_ls_weighting_scheme calc
_refine_ls_wR_factor_gt 0.1782
_refine_ls_wR_factor_ref 0.1887
_reflns_Friedel_coverage 0.000
_reflns_number_gt 7970
_reflns_number_total 9494
_reflns_threshold_expression 'I > 2\s(I)'
_cod_data_source_file ic5b00855_si_001.cif
_cod_data_source_block SAP243
_cod_depositor_comments 'Adding full bibliography for 4343432--4343434.cif.'
_cod_database_code 4343433
_shelx_shelxl_version_number 2014/7
_shelx_space_group_comment
;
The symmetry employed for this shelxl refinement is uniquely defined
by the following loop, which should always be used as a source of
symmetry information in preference to the above space-group names.
They are only intended as comments.
;
_shelx_estimated_absorpt_t_min 0.291
_shelx_estimated_absorpt_t_max 0.639

loop_
_space_group_symop_operation_xyz
'x, y, z'
'-x+1/2, y+1/2, -z+1/2'
'-x, -y, -z'
'x-1/2, -y-1/2, z-1/2'

loop_
_atom_site_label
_atom_site_type_symbol
_atom_site_fract_x
_atom_site_fract_y
_atom_site_fract_z
_atom_site_U_iso_or_equiv
_atom_site_adp_type
_atom_site_occupancy
_atom_site_site_symmetry_order
_atom_site_calc_flag
_atom_site_refinement_flags_posn
_atom_site_refinement_flags_adp
U1 U 0.49554(2) 0.51246(2) 0.74732(2) 0.02641(14) Uani 1 1 d . .
O1 O 0.3190(2) 0.1368(4) 0.74572(14) 0.0342(11) Uani 1 1 d . .
O2 O 0.6888(2) 0.8610(4) 0.75109(14) 0.0341(11) Uani 1 1 d . .
O3 O 0.5663(2) 0.4200(4) 0.74508(14) 0.0353(11) Uani 1 1 d . .
O4 O 0.4247(2) 0.6048(4) 0.74953(14) 0.0402(12) Uani 1 1 d . .
O12 O 0.5026(2) 0.4072(4) 0.82905(14) 0.0355(11) Uani 1 1 d . .
O22 O 0.4212(2) 0.4218(4) 0.66564(14) 0.0360(11) Uani 1 1 d . .
O32 O 0.5676(2) 0.6065(4) 0.82986(13) 0.0377(11) Uani 1 1 d . .
O42 O 0.4919(2) 0.6168(4) 0.66628(13) 0.0370(11) Uani 1 1 d . .
N1 N 0.4129(3) 0.3239(5) 0.74673(16) 0.0297(12) Uani 1 1 d . .
N2 N 0.5842(3) 0.6923(5) 0.74919(16) 0.0286(12) Uani 1 1 d . .
C11 C 0.4138(3) 0.2699(5) 0.79021(19) 0.0257(13) Uani 1 1 d . .
C12 C 0.4686(3) 0.3166(5) 0.8349(2) 0.0275(14) Uani 1 1 d . .
C13 C 0.4784(3) 0.2507(6) 0.8811(2) 0.0343(15) Uani 1 1 d . .
C14 C 0.4314(4) 0.1625(6) 0.8794(2) 0.0399(17) Uani 1 1 d . .
H14 H 0.4375 0.1231 0.9109 0.048 Uiso 1 1 calc R U
C15 C 0.3738(4) 0.1202(6) 0.8367(2) 0.0395(17) Uani 1 1 d . .
C16 C 0.3694(3) 0.1733(5) 0.7914(2) 0.0314(15) Uani 1 1 d . .
C21 C 0.3699(3) 0.2801(5) 0.70263(19) 0.0252(13) Uani 1 1 d . .
C22 C 0.3784(3) 0.3342(6) 0.6583(2) 0.0316(15) Uani 1 1 d . .
C23 C 0.3377(4) 0.2846(7) 0.6099(2) 0.0438(18) Uani 1 1 d . .
C24 C 0.2915(3) 0.1953(6) 0.6114(2) 0.0431(18) Uani 1 1 d . .
H24 H 0.2634 0.1649 0.5791 0.052 Uiso 1 1 calc R U
C25 C 0.2793(4) 0.1419(6) 0.6539(2) 0.0358(16) Uani 1 1 d . .
C26 C 0.3221(3) 0.1851(5) 0.7001(2) 0.0269(13) Uani 1 1 d . .
C31 C 0.6274(3) 0.7356(5) 0.79350(19) 0.0303(15) Uani 1 1 d . .
C32 C 0.6114(3) 0.6904(6) 0.83750(19) 0.0310(15) Uani 1 1 d . .
C33 C 0.6483(3) 0.7505(6) 0.8849(2) 0.0392(17) Uani 1 1 d . .
C34 C 0.6998(3) 0.8299(6) 0.8844(2) 0.0403(17) Uani 1 1 d . .
H34 H 0.7252 0.8643 0.9165 0.048 Uiso 1 1 calc R U
C35 C 0.7212(4) 0.8689(7) 0.8429(2) 0.0375(17) Uani 1 1 d . .
C36 C 0.6792(3) 0.8245(6) 0.7963(2) 0.0312(15) Uani 1 1 d . .
C41 C 0.5882(3) 0.7403(5) 0.7058(2) 0.0250(13) Uani 1 1 d . .
C42 C 0.5316(3) 0.6990(6) 0.6604(2) 0.0315(15) Uani 1 1 d . .
C43 C 0.5274(4) 0.7625(6) 0.6145(2) 0.0371(16) Uani 1 1 d . .
C44 C 0.5807(4) 0.8411(6) 0.6169(2) 0.0385(16) Uani 1 1 d . .
H44 H 0.5787 0.8760 0.5853 0.046 Uiso 1 1 calc R U
C45 C 0.6389(4) 0.8785(7) 0.6598(2) 0.0374(17) Uani 1 1 d . .
C46 C 0.6377(3) 0.8281(6) 0.7053(2) 0.0318(15) Uani 1 1 d . .
C130 C 0.5380(4) 0.2823(8) 0.9298(3) 0.044(2) Uani 1 1 d . .
C131 C 0.5194(4) 0.4009(7) 0.9503(2) 0.058(2) Uani 1 1 d . .
H13A H 0.5115 0.4625 0.9240 0.086 Uiso 1 1 calc R U
H13B H 0.5588 0.4249 0.9806 0.086 Uiso 1 1 calc R U
H13C H 0.4761 0.3908 0.9594 0.086 Uiso 1 1 calc R U
C132 C 0.5469(4) 0.1863(8) 0.9719(2) 0.072(3) Uani 1 1 d . .
H13D H 0.5020 0.1771 0.9789 0.108 Uiso 1 1 calc R U
H13E H 0.5843 0.2111 1.0032 0.108 Uiso 1 1 calc R U
H13F H 0.5600 0.1100 0.9602 0.108 Uiso 1 1 calc R U
C133 C 0.6096(4) 0.2881(9) 0.9199(3) 0.063(3) Uani 1 1 d . .
H13G H 0.6202 0.2099 0.9083 0.094 Uiso 1 1 calc R U
H13H H 0.6473 0.3100 0.9515 0.094 Uiso 1 1 calc R U
H13I H 0.6069 0.3479 0.8936 0.094 Uiso 1 1 calc R U
C150 C 0.3241(6) 0.0230(8) 0.8431(4) 0.050(3) Uani 1 1 d . .
C151 C 0.3472(8) -0.0286(10) 0.8970(4) 0.087(4) Uani 1 1 d . .
H15A H 0.3977 -0.0499 0.9075 0.130 Uiso 1 1 calc R U
H15B H 0.3190 -0.1000 0.8974 0.130 Uiso 1 1 calc R U
H15C H 0.3397 0.0308 0.9206 0.130 Uiso 1 1 calc R U
C152 C 0.2498(5) 0.0718(9) 0.8303(4) 0.083(3) Uani 1 1 d . .
H15D H 0.2493 0.1357 0.8543 0.124 Uiso 1 1 calc R U
H15E H 0.2176 0.0079 0.8329 0.124 Uiso 1 1 calc R U
H15F H 0.2342 0.1034 0.7954 0.124 Uiso 1 1 calc R U
C153 C 0.3232(6) -0.0834(7) 0.8094(4) 0.090(3) Uani 1 1 d . .
H15G H 0.3042 -0.0593 0.7735 0.135 Uiso 1 1 calc R U
H15H H 0.2930 -0.1460 0.8161 0.135 Uiso 1 1 calc R U
H15I H 0.3717 -0.1138 0.8168 0.135 Uiso 1 1 calc R U
C230 C 0.3468(6) 0.3291(10) 0.5596(3) 0.078(4) Uani 1 1 d . .
C231 C 0.4258(6) 0.3144(10) 0.5640(4) 0.088(4) Uani 1 1 d . .
H23A H 0.4558 0.3557 0.5946 0.133 Uiso 1 1 calc R U
H23B H 0.4336 0.3485 0.5337 0.133 Uiso 1 1 calc R U
H23C H 0.4381 0.2295 0.5664 0.133 Uiso 1 1 calc R U
C232 C 0.3022(7) 0.2528(12) 0.5144(3) 0.199(9) Uani 1 1 d . .
H23D H 0.3097 0.1682 0.5234 0.298 Uiso 1 1 calc R U
H23E H 0.3167 0.2691 0.4845 0.298 Uiso 1 1 calc R U
H23F H 0.2517 0.2723 0.5065 0.298 Uiso 1 1 calc R U
C233 C 0.3232(5) 0.4580(10) 0.5525(3) 0.083(3) Uani 1 1 d . .
H23G H 0.2737 0.4638 0.5518 0.125 Uiso 1 1 calc R U
H23H H 0.3269 0.4880 0.5203 0.125 Uiso 1 1 calc R U
H23I H 0.3537 0.5056 0.5810 0.125 Uiso 1 1 calc R U
C250 C 0.2218(5) 0.0453(9) 0.6461(3) 0.051(2) Uani 1 1 d . .
C251 C 0.2599(9) -0.0743(10) 0.6629(6) 0.148(7) Uani 1 1 d . .
H25A H 0.3024 -0.0618 0.6927 0.221 Uiso 1 1 calc R U
H25B H 0.2739 -0.1076 0.6349 0.221 Uiso 1 1 calc R U
H25C H 0.2278 -0.1299 0.6717 0.221 Uiso 1 1 calc R U
C252 C 0.1747(6) 0.0641(11) 0.6767(4) 0.103(4) Uani 1 1 d . .
H25D H 0.1669 0.1497 0.6795 0.154 Uiso 1 1 calc R U
H25E H 0.1968 0.0304 0.7109 0.154 Uiso 1 1 calc R U
H25F H 0.1290 0.0247 0.6601 0.154 Uiso 1 1 calc R U
C253 C 0.1780(8) 0.0290(15) 0.5909(6) 0.169(9) Uani 1 1 d . .
H25G H 0.1384 -0.0251 0.5884 0.253 Uiso 1 1 calc R U
H25H H 0.2078 -0.0048 0.5723 0.253 Uiso 1 1 calc R U
H25I H 0.1593 0.1064 0.5761 0.253 Uiso 1 1 calc R U
C330 C 0.6302(5) 0.7230(10) 0.9333(3) 0.059(3) Uani 1 1 d . .
C331 C 0.6597(5) 0.5966(9) 0.9509(3) 0.080(3) Uani 1 1 d . .
H33A H 0.6386 0.5393 0.9234 0.120 Uiso 1 1 calc R U
H33B H 0.6476 0.5738 0.9812 0.120 Uiso 1 1 calc R U
H33C H 0.7115 0.5967 0.9592 0.120 Uiso 1 1 calc R U
C332 C 0.6631(5) 0.8129(9) 0.9761(3) 0.093(4) Uani 1 1 d . .
H33D H 0.7149 0.8028 0.9888 0.140 Uiso 1 1 calc R U
H33E H 0.6440 0.7995 1.0041 0.140 Uiso 1 1 calc R U
H33F H 0.6515 0.8941 0.9629 0.140 Uiso 1 1 calc R U
C333 C 0.5493(5) 0.7252(10) 0.9216(3) 0.071(3) Uani 1 1 d . .
H33G H 0.5323 0.8077 0.9162 0.107 Uiso 1 1 calc R U
H33H H 0.5376 0.6909 0.9504 0.107 Uiso 1 1 calc R U
H33I H 0.5263 0.6784 0.8907 0.107 Uiso 1 1 calc R U
C350 C 0.7836(5) 0.9545(9) 0.8525(3) 0.051(2) Uani 1 1 d . .
C351 C 0.8264(9) 0.959(2) 0.9074(6) 0.247(14) Uani 1 1 d . .
H35A H 0.8642 1.0186 0.9127 0.371 Uiso 1 1 calc R U
H35B H 0.8475 0.8808 0.9185 0.371 Uiso 1 1 calc R U
H35C H 0.7957 0.9814 0.9273 0.371 Uiso 1 1 calc R U
C352 C 0.8314(5) 0.9243(11) 0.8249(4) 0.106(4) Uani 1 1 d . .
H35D H 0.8798 0.9498 0.8446 0.159 Uiso 1 1 calc R U
H35E H 0.8161 0.9646 0.7917 0.159 Uiso 1 1 calc R U
H35F H 0.8309 0.8378 0.8197 0.159 Uiso 1 1 calc R U
C353 C 0.7563(9) 1.0775(11) 0.8378(9) 0.213(11) Uani 1 1 d . .
H35G H 0.7961 1.1302 0.8389 0.320 Uiso 1 1 calc R U
H35H H 0.7331 1.1066 0.8617 0.320 Uiso 1 1 calc R U
H35I H 0.7219 1.0766 0.8032 0.320 Uiso 1 1 calc R U
C430 C 0.4675(4) 0.7387(8) 0.5646(2) 0.049(2) Uani 1 1 d . .
C431 C 0.3945(4) 0.7567(10) 0.5736(3) 0.066(3) Uani 1 1 d . .
H43A H 0.3929 0.7069 0.6022 0.099 Uiso 1 1 calc R U
H43B H 0.3557 0.7339 0.5427 0.099 Uiso 1 1 calc R U
H43C H 0.3891 0.8406 0.5814 0.099 Uiso 1 1 calc R U
C432 C 0.4665(4) 0.8263(8) 0.5216(3) 0.075(3) Uani 1 1 d . .
H43D H 0.4501 0.9045 0.5288 0.112 Uiso 1 1 calc R U
H43E H 0.4343 0.7963 0.4890 0.112 Uiso 1 1 calc R U
H43F H 0.5146 0.8337 0.5197 0.112 Uiso 1 1 calc R U
C433 C 0.4751(4) 0.6140(7) 0.5464(2) 0.056(2) Uani 1 1 d . .
H43G H 0.5190 0.6085 0.5379 0.084 Uiso 1 1 calc R U
H43H H 0.4343 0.5960 0.5160 0.084 Uiso 1 1 calc R U
H43I H 0.4768 0.5566 0.5734 0.084 Uiso 1 1 calc R U
C450 C 0.6944(6) 0.9644(8) 0.6536(4) 0.056(3) Uani 1 1 d . .
C451 C 0.6930(8) 1.0759(9) 0.6844(6) 0.133(6) Uani 1 1 d . .
H45A H 0.7372 1.1207 0.6902 0.200 Uiso 1 1 calc R U
H45B H 0.6884 1.0532 0.7173 0.200 Uiso 1 1 calc R U
H45C H 0.6525 1.1257 0.6655 0.200 Uiso 1 1 calc R U
C452 C 0.7671(4) 0.9132(8) 0.6723(4) 0.076(3) Uani 1 1 d . .
H45D H 0.7770 0.8833 0.7072 0.114 Uiso 1 1 calc R U
H45E H 0.8019 0.9750 0.6721 0.114 Uiso 1 1 calc R U
H45F H 0.7706 0.8475 0.6499 0.114 Uiso 1 1 calc R U
C453 C 0.6775(9) 1.0083(14) 0.5990(6) 0.182(11) Uani 1 1 d . .
H45G H 0.7028 1.0832 0.5989 0.273 Uiso 1 1 calc R U
H45H H 0.6262 1.0216 0.5839 0.273 Uiso 1 1 calc R U
H45I H 0.6926 0.9484 0.5790 0.273 Uiso 1 1 calc R U

loop_
_atom_site_aniso_label
_atom_site_aniso_U_11
_atom_site_aniso_U_22
_atom_site_aniso_U_33
_atom_site_aniso_U_23
_atom_site_aniso_U_13
_atom_site_aniso_U_12
U1 0.0210(2) 0.0332(2) 0.02703(18) -0.00078(6) 0.01053(12) -0.00629(8)
O1 0.031(2) 0.036(3) 0.035(2) 0.0031(17) 0.0110(18) -0.010(2)
O2 0.033(3) 0.033(3) 0.037(2) 0.0021(17) 0.0112(18) -0.011(2)
O3 0.027(2) 0.044(3) 0.038(2) -0.0066(19) 0.0160(18) -0.001(2)
O4 0.049(3) 0.038(3) 0.035(2) -0.0010(19) 0.017(2) -0.009(2)
O12 0.029(3) 0.040(3) 0.036(2) 0.0006(18) 0.0089(17) -0.014(2)
O22 0.029(3) 0.047(3) 0.033(2) 0.0053(19) 0.0116(17) -0.007(2)
O32 0.038(3) 0.044(3) 0.033(2) -0.0030(18) 0.0131(18) -0.021(2)
O42 0.034(3) 0.044(3) 0.0301(19) 0.0042(18) 0.0067(17) -0.015(2)
N1 0.030(3) 0.031(3) 0.029(2) -0.002(2) 0.012(2) 0.001(2)
N2 0.027(3) 0.034(4) 0.026(2) 0.002(2) 0.012(2) 0.002(2)
C11 0.030(4) 0.021(4) 0.027(3) 0.001(2) 0.011(2) 0.005(3)
C12 0.021(3) 0.026(4) 0.035(3) -0.005(2) 0.009(2) -0.003(3)
C13 0.030(4) 0.042(4) 0.031(3) 0.008(3) 0.011(3) 0.005(3)
C14 0.049(4) 0.041(5) 0.028(3) 0.010(3) 0.012(3) -0.008(3)
C15 0.047(4) 0.039(4) 0.035(3) 0.008(3) 0.016(3) 0.003(3)
C16 0.035(4) 0.024(4) 0.033(3) 0.001(2) 0.007(2) -0.007(3)
C21 0.022(3) 0.031(4) 0.027(3) -0.003(2) 0.013(2) -0.001(3)
C22 0.032(4) 0.035(4) 0.034(3) -0.008(2) 0.018(3) -0.008(3)
C23 0.037(4) 0.064(5) 0.029(3) -0.011(3) 0.010(3) -0.017(4)
C24 0.037(4) 0.054(5) 0.038(3) -0.013(3) 0.013(3) -0.020(4)
C25 0.035(4) 0.033(4) 0.041(3) -0.004(3) 0.014(3) -0.007(3)
C26 0.027(3) 0.021(4) 0.038(3) -0.004(2) 0.018(2) -0.003(3)
C31 0.033(4) 0.029(4) 0.030(3) -0.006(2) 0.013(2) -0.002(3)
C32 0.036(4) 0.033(4) 0.026(3) 0.000(2) 0.014(2) -0.002(3)
C33 0.035(4) 0.053(5) 0.032(3) -0.013(3) 0.015(3) -0.011(3)
C34 0.042(4) 0.047(5) 0.032(3) -0.013(3) 0.013(3) -0.016(3)
C35 0.036(4) 0.029(5) 0.049(4) -0.014(3) 0.015(3) -0.013(3)
C36 0.031(4) 0.028(4) 0.038(3) -0.001(2) 0.016(3) -0.002(3)
C41 0.018(3) 0.024(4) 0.036(3) 0.002(2) 0.012(2) 0.001(3)
C42 0.025(4) 0.034(4) 0.037(3) 0.000(3) 0.013(3) -0.004(3)
C43 0.040(4) 0.042(5) 0.035(3) 0.008(3) 0.020(3) 0.004(3)
C44 0.047(4) 0.032(4) 0.038(3) 0.014(3) 0.016(3) -0.001(3)
C45 0.032(4) 0.043(5) 0.040(3) 0.011(3) 0.015(3) -0.002(3)
C46 0.020(3) 0.034(4) 0.043(3) -0.003(3) 0.014(3) -0.009(3)
C130 0.037(4) 0.056(6) 0.034(3) 0.005(3) 0.004(3) 0.002(4)
C131 0.058(5) 0.067(6) 0.041(3) -0.010(3) 0.008(3) 0.000(4)
C132 0.068(6) 0.086(7) 0.041(4) 0.026(4) -0.011(4) -0.014(5)
C133 0.042(5) 0.086(7) 0.050(4) 0.002(4) 0.001(4) -0.009(5)
C150 0.061(7) 0.040(6) 0.050(5) 0.007(4) 0.017(4) -0.023(4)
C151 0.102(10) 0.077(8) 0.079(7) 0.032(6) 0.027(7) -0.025(7)
C152 0.056(6) 0.084(8) 0.111(8) 0.035(6) 0.031(5) -0.016(6)
C153 0.137(10) 0.027(6) 0.121(8) 0.000(5) 0.065(8) -0.031(6)
C230 0.102(8) 0.109(9) 0.024(3) -0.017(4) 0.021(4) -0.066(7)
C231 0.135(11) 0.077(8) 0.098(7) -0.009(6) 0.099(8) -0.016(8)
C232 0.268(16) 0.302(19) 0.033(4) -0.052(7) 0.059(7) -0.235(15)
C233 0.049(6) 0.140(10) 0.056(5) 0.041(6) 0.011(4) -0.022(6)
C250 0.065(6) 0.038(6) 0.046(4) -0.008(4) 0.013(4) -0.025(5)
C251 0.169(16) 0.039(9) 0.228(18) -0.031(9) 0.057(13) -0.046(10)
C252 0.075(8) 0.133(11) 0.116(9) -0.051(8) 0.054(7) -0.067(8)
C253 0.143(15) 0.273(19) 0.068(9) -0.018(10) 0.005(9) -0.161(15)
C330 0.061(6) 0.090(8) 0.035(4) -0.023(4) 0.027(4) -0.033(5)
C331 0.073(6) 0.104(9) 0.059(5) 0.025(5) 0.016(4) -0.029(6)
C332 0.127(9) 0.121(9) 0.046(4) -0.042(5) 0.047(5) -0.060(7)
C333 0.073(7) 0.112(9) 0.052(5) -0.013(5) 0.051(5) -0.016(6)
C350 0.048(6) 0.048(6) 0.063(5) -0.017(4) 0.028(4) -0.030(5)
C351 0.176(18) 0.48(3) 0.071(9) -0.068(15) 0.025(10) -0.26(2)
C352 0.066(7) 0.151(12) 0.110(8) -0.054(8) 0.043(6) -0.072(8)
C353 0.110(13) 0.028(9) 0.51(4) -0.016(13) 0.115(18) -0.035(8)
C430 0.042(5) 0.064(6) 0.036(3) 0.009(3) 0.006(3) 0.001(4)
C431 0.049(5) 0.084(8) 0.055(5) -0.004(4) 0.002(4) 0.001(5)
C432 0.077(6) 0.091(7) 0.043(4) 0.024(4) 0.002(4) -0.027(5)
C433 0.065(5) 0.064(6) 0.036(3) -0.005(3) 0.015(3) -0.007(4)
C450 0.061(6) 0.033(6) 0.074(6) 0.009(4) 0.020(5) -0.020(5)
C451 0.129(12) 0.036(8) 0.255(18) 0.014(9) 0.090(12) -0.022(8)
C452 0.045(5) 0.077(8) 0.111(7) 0.023(6) 0.033(5) -0.011(5)
C453 0.138(15) 0.27(2) 0.105(11) 0.101(11) -0.011(9) -0.135(13)

loop_
_atom_type_symbol
_atom_type_description
_atom_type_scat_dispersion_real
_atom_type_scat_dispersion_imag
_atom_type_scat_source
C C 0.0181 0.0091 'International Tables Vol C Tables 4.2.6.8 and 6.1.1.4'
H H 0.0000 0.0000 'International Tables Vol C Tables 4.2.6.8 and 6.1.1.4'
N N 0.0311 0.0180 'International Tables Vol C Tables 4.2.6.8 and 6.1.1.4'
O O 0.0492 0.0322 'International Tables Vol C Tables 4.2.6.8 and 6.1.1.4'
U U -4.3638 13.4090 'International Tables Vol C Tables 4.2.6.8 and 6.1.1.4'

loop_
_geom_angle_atom_site_label_1
_geom_angle_atom_site_label_2
_geom_angle_atom_site_label_3
_geom_angle
O3 U1 O4 179.92(19)
O3 U1 O22 88.33(16)
O4 U1 O22 91.62(17)
O3 U1 O32 93.19(17)
O4 U1 O32 86.86(17)
O22 U1 O32 178.46(13)
O3 U1 O42 91.82(17)
O4 U1 O42 88.21(17)
O22 U1 O42 62.70(13)
O32 U1 O42 117.46(14)
O3 U1 O12 86.93(16)
O4 U1 O12 93.04(16)
O22 U1 O12 118.02(13)
O32 U1 O12 61.86(13)
O42 U1 O12 178.52(12)
O3 U1 N2 85.12(18)
O4 U1 N2 94.96(17)
O22 U1 N2 121.34(13)
O32 U1 N2 59.11(13)
O42 U1 N2 59.35(13)
O12 U1 N2 119.71(13)
O3 U1 N1 91.76(17)
O4 U1 N1 88.16(19)
O22 U1 N1 59.28(13)
O32 U1 N1 120.38(13)
O42 U1 N1 121.70(13)
O12 U1 N1 59.16(13)
N2 U1 N1 176.78(13)
C16 O1 C26 118.5(5)
C36 O2 C46 118.0(5)
C12 O12 U1 128.3(3)
C22 O22 U1 129.1(3)
C32 O32 U1 129.0(3)
C42 O42 U1 128.4(3)
C21 N1 C11 118.1(6)
C21 N1 U1 120.3(4)
C11 N1 U1 121.6(4)
C31 N2 C41 117.9(6)
C31 N2 U1 120.9(4)
C41 N2 U1 121.2(4)
N1 C11 C16 123.1(5)
N1 C11 C12 112.8(5)
C16 C11 C12 124.0(5)
O12 C12 C13 127.5(5)
O12 C12 C11 117.7(5)
C13 C12 C11 114.8(5)
C14 C13 C12 117.1(5)
C14 C13 C130 122.2(6)
C12 C13 C130 120.7(6)
C13 C14 C15 129.0(5)
C13 C14 H14 115.5
C15 C14 H14 115.5
C16 C15 C14 114.0(6)
C16 C15 C150 124.8(6)
C14 C15 C150 121.1(6)
C15 C16 O1 121.2(6)
C15 C16 C11 120.4(6)
O1 C16 C11 118.3(5)
N1 C21 C26 122.8(5)
N1 C21 C22 114.2(6)
C26 C21 C22 123.0(5)
O22 C22 C21 116.9(5)
O22 C22 C23 126.4(6)
C21 C22 C23 116.8(6)
C24 C23 C22 115.7(6)
C24 C23 C230 122.8(6)
C22 C23 C230 121.5(6)
C23 C24 C25 129.6(6)
C23 C24 H24 115.2
C25 C24 H24 115.2
C26 C25 C24 113.9(6)
C26 C25 C250 125.7(6)
C24 C25 C250 120.4(6)
C25 C26 O1 120.7(6)
C25 C26 C21 120.9(6)
O1 C26 C21 118.4(5)
N2 C31 C36 122.9(5)
N2 C31 C32 113.1(6)
C36 C31 C32 123.8(5)
O32 C32 C33 128.5(5)
O32 C32 C31 117.0(5)
C33 C32 C31 114.5(6)
C34 C33 C32 117.1(6)
C34 C33 C330 122.4(6)
C32 C33 C330 120.5(6)
C33 C34 C35 129.5(6)
C33 C34 H34 115.2
C35 C34 H34 115.2
C36 C35 C34 113.4(6)
C36 C35 C350 126.9(7)
C34 C35 C350 119.8(6)
C35 C36 O2 121.2(6)
C35 C36 C31 120.8(6)
O2 C36 C31 118.0(5)
N2 C41 C46 122.7(5)
N2 C41 C42 112.8(5)
C46 C41 C42 124.2(5)
O42 C42 C43 128.3(6)
O42 C42 C41 117.4(5)
C43 C42 C41 114.2(6)
C44 C43 C42 117.3(6)
C44 C43 C430 121.5(6)
C42 C43 C430 121.2(6)
C43 C44 C45 129.6(6)
C43 C44 H44 115.2
C45 C44 H44 115.2
C46 C45 C44 112.8(6)
C46 C45 C450 126.2(6)
C44 C45 C450 121.0(6)
C45 C46 O2 119.7(6)
C45 C46 C41 121.2(6)
O2 C46 C41 119.0(5)
C13 C130 C131 108.5(6)
C13 C130 C133 110.6(6)
C131 C130 C133 112.2(7)
C13 C130 C132 111.6(6)
C131 C130 C132 107.7(6)
C133 C130 C132 106.2(7)
C130 C131 H13A 109.5
C130 C131 H13B 109.5
H13A C131 H13B 109.5
C130 C131 H13C 109.5
H13A C131 H13C 109.5
H13B C131 H13C 109.5
C130 C132 H13D 109.5
C130 C132 H13E 109.5
H13D C132 H13E 109.5
C130 C132 H13F 109.5
H13D C132 H13F 109.5
H13E C132 H13F 109.5
C130 C133 H13G 109.5
C130 C133 H13H 109.5
H13G C133 H13H 109.5
C130 C133 H13I 109.5
H13G C133 H13I 109.5
H13H C133 H13I 109.5
C152 C150 C153 109.2(9)
C152 C150 C15 109.7(8)
C153 C150 C15 111.8(8)
C152 C150 C151 109.1(9)
C153 C150 C151 104.1(9)
C15 C150 C151 112.8(8)
C150 C151 H15A 109.5
C150 C151 H15B 109.5
H15A C151 H15B 109.5
C150 C151 H15C 109.5
H15A C151 H15C 109.5
H15B C151 H15C 109.5
C150 C152 H15D 109.5
C150 C152 H15E 109.5
H15D C152 H15E 109.5
C150 C152 H15F 109.5
H15D C152 H15F 109.5
H15E C152 H15F 109.5
C150 C153 H15G 109.5
C150 C153 H15H 109.5
H15G C153 H15H 109.5
C150 C153 H15I 109.5
H15G C153 H15I 109.5
H15H C153 H15I 109.5
C233 C230 C232 110.8(9)
C233 C230 C231 112.2(8)
C232 C230 C231 107.8(9)
C233 C230 C23 107.5(7)
C232 C230 C23 110.4(7)
C231 C230 C23 108.1(8)
C230 C231 H23A 109.5
C230 C231 H23B 109.5
H23A C231 H23B 109.5
C230 C231 H23C 109.5
H23A C231 H23C 109.5
H23B C231 H23C 109.5
C230 C232 H23D 109.5
C230 C232 H23E 109.5
H23D C232 H23E 109.5
C230 C232 H23F 109.5
H23D C232 H23F 109.5
H23E C232 H23F 109.5
C230 C233 H23G 109.5
C230 C233 H23H 109.5
H23G C233 H23H 109.5
C230 C233 H23I 109.5
H23G C233 H23I 109.5
H23H C233 H23I 109.5
C252 C250 C253 109.7(11)
C252 C250 C251 107.2(10)
C253 C250 C251 105.4(11)
C252 C250 C25 113.8(8)
C253 C250 C25 112.6(8)
C251 C250 C25 107.6(9)
C250 C251 H25A 109.5
C250 C251 H25B 109.5
H25A C251 H25B 109.5
C250 C251 H25C 109.5
H25A C251 H25C 109.5
H25B C251 H25C 109.5
C250 C252 H25D 109.5
C250 C252 H25E 109.5
H25D C252 H25E 109.5
C250 C252 H25F 109.5
H25D C252 H25F 109.5
H25E C252 H25F 109.5
C250 C253 H25G 109.5
C250 C253 H25H 109.5
H25G C253 H25H 109.5
C250 C253 H25I 109.5
H25G C253 H25I 109.5
H25H C253 H25I 109.5
C33 C330 C332 112.5(7)
C33 C330 C333 110.1(6)
C332 C330 C333 107.8(8)
C33 C330 C331 106.6(7)
C332 C330 C331 109.7(7)
C333 C330 C331 110.1(8)
C330 C331 H33A 109.5
C330 C331 H33B 109.5
H33A C331 H33B 109.5
C330 C331 H33C 109.5
H33A C331 H33C 109.5
H33B C331 H33C 109.5
C330 C332 H33D 109.5
C330 C332 H33E 109.5
H33D C332 H33E 109.5
C330 C332 H33F 109.5
H33D C332 H33F 109.5
H33E C332 H33F 109.5
C330 C333 H33G 109.5
C330 C333 H33H 109.5
H33G C333 H33H 109.5
C330 C333 H33I 109.5
H33G C333 H33I 109.5
H33H C333 H33I 109.5
C352 C350 C351 107.3(12)
C352 C350 C353 108.5(10)
C351 C350 C353 106.5(13)
C352 C350 C35 113.6(8)
C351 C350 C35 111.3(9)
C353 C350 C35 109.5(9)
C350 C351 H35A 109.5
C350 C351 H35B 109.5
H35A C351 H35B 109.5
C350 C351 H35C 109.5
H35A C351 H35C 109.5
H35B C351 H35C 109.5
C350 C352 H35D 109.5
C350 C352 H35E 109.5
H35D C352 H35E 109.5
C350 C352 H35F 109.5
H35D C352 H35F 109.5
H35E C352 H35F 109.5
C350 C353 H35G 109.5
C350 C353 H35H 109.5
H35G C353 H35H 109.5
C350 C353 H35I 109.5
H35G C353 H35I 109.5
H35H C353 H35I 109.5
C433 C430 C43 109.4(6)
C433 C430 C432 108.0(6)
C43 C430 C432 113.4(7)
C433 C430 C431 111.9(7)
C43 C430 C431 108.9(6)
C432 C430 C431 105.3(7)
C430 C431 H43A 109.5
C430 C431 H43B 109.5
H43A C431 H43B 109.5
C430 C431 H43C 109.5
H43A C431 H43C 109.5
H43B C431 H43C 109.5
C430 C432 H43D 109.5
C430 C432 H43E 109.5
H43D C432 H43E 109.5
C430 C432 H43F 109.5
H43D C432 H43F 109.5
H43E C432 H43F 109.5
C430 C433 H43G 109.5
C430 C433 H43H 109.5
H43G C433 H43H 109.5
C430 C433 H43I 109.5
H43G C433 H43I 109.5
H43H C433 H43I 109.5
C452 C450 C45 112.2(7)
C452 C450 C451 108.5(9)
C45 C450 C451 108.1(8)
C452 C450 C453 110.1(10)
C45 C450 C453 112.8(9)
C451 C450 C453 104.7(10)
C450 C451 H45A 109.5
C450 C451 H45B 109.5
H45A C451 H45B 109.5
C450 C451 H45C 109.5
H45A C451 H45C 109.5
H45B C451 H45C 109.5
C450 C452 H45D 109.5
C450 C452 H45E 109.5
H45D C452 H45E 109.5
C450 C452 H45F 109.5
H45D C452 H45F 109.5
H45E C452 H45F 109.5
C450 C453 H45G 109.5
C450 C453 H45H 109.5
H45G C453 H45H 109.5
C450 C453 H45I 109.5
H45G C453 H45I 109.5
H45H C453 H45I 109.5

loop_
_geom_bond_atom_site_label_1
_geom_bond_atom_site_label_2
_geom_bond_distance
U1 O3 1.765(4)
U1 O4 1.768(5)
U1 O22 2.480(4)
U1 O32 2.500(4)
U1 O42 2.513(4)
U1 O12 2.518(4)
U1 N2 2.670(5)
U1 N1 2.676(6)
O1 C16 1.395(6)
O1 C26 1.396(6)
O2 C36 1.390(6)
O2 C46 1.391(6)
O12 C12 1.261(7)
O22 C22 1.273(7)
O32 C32 1.252(7)
O42 C42 1.258(7)
N1 C21 1.335(7)
N1 C11 1.344(7)
N2 C31 1.338(7)
N2 C41 1.344(6)
C11 C16 1.407(8)
C11 C12 1.453(7)
C12 C13 1.436(7)
C13 C14 1.350(8)
C13 C130 1.517(9)
C14 C15 1.432(8)
C14 H14 0.9500
C15 C16 1.367(7)
C15 C150 1.520(11)
C21 C26 1.415(8)
C21 C22 1.430(7)
C22 C23 1.431(7)
C23 C24 1.371(9)
C23 C230 1.547(9)
C24 C25 1.410(8)
C24 H24 0.9500
C25 C26 1.373(8)
C25 C250 1.538(11)
C31 C36 1.418(8)
C31 C32 1.450(7)
C32 C33 1.445(7)
C33 C34 1.362(9)
C33 C330 1.531(9)
C34 C35 1.419(9)
C34 H34 0.9500
C35 C36 1.380(8)
C35 C350 1.523(10)
C41 C46 1.397(8)
C41 C42 1.461(7)
C42 C43 1.438(7)
C43 C44 1.364(9)
C43 C430 1.524(9)
C44 C45 1.424(9)
C44 H44 0.9500
C45 C46 1.388(8)
C45 C450 1.518(11)
C130 C131 1.538(11)
C130 C133 1.539(12)
C130 C132 1.556(10)
C131 H13A 0.9800
C131 H13B 0.9800
C131 H13C 0.9800
C132 H13D 0.9800
C132 H13E 0.9800
C132 H13F 0.9800
C133 H13G 0.9800
C133 H13H 0.9800
C133 H13I 0.9800
C150 C152 1.506(14)
C150 C153 1.513(13)
C150 C151 1.525(13)
C151 H15A 0.9800
C151 H15B 0.9800
C151 H15C 0.9800
C152 H15D 0.9800
C152 H15E 0.9800
C152 H15F 0.9800
C153 H15G 0.9800
C153 H15H 0.9800
C153 H15I 0.9800
C230 C233 1.513(14)
C230 C232 1.536(10)
C230 C231 1.545(14)
C231 H23A 0.9800
C231 H23B 0.9800
C231 H23C 0.9800
C232 H23D 0.9800
C232 H23E 0.9800
C232 H23F 0.9800
C233 H23G 0.9800
C233 H23H 0.9800
C233 H23I 0.9800
C250 C252 1.471(13)
C250 C253 1.503(15)
C250 C251 1.537(16)
C251 H25A 0.9800
C251 H25B 0.9800
C251 H25C 0.9800
C252 H25D 0.9800
C252 H25E 0.9800
C252 H25F 0.9800
C253 H25G 0.9800
C253 H25H 0.9800
C253 H25I 0.9800
C330 C332 1.532(10)
C330 C333 1.535(13)
C330 C331 1.551(13)
C331 H33A 0.9800
C331 H33B 0.9800
C331 H33C 0.9800
C332 H33D 0.9800
C332 H33E 0.9800
C332 H33F 0.9800
C333 H33G 0.9800
C333 H33H 0.9800
C333 H33I 0.9800
C350 C352 1.445(13)
C350 C351 1.481(16)
C350 C353 1.489(17)
C351 H35A 0.9800
C351 H35B 0.9800
C351 H35C 0.9800
C352 H35D 0.9800
C352 H35E 0.9800
C352 H35F 0.9800
C353 H35G 0.9800
C353 H35H 0.9800
C353 H35I 0.9800
C430 C433 1.512(11)
C430 C432 1.540(9)
C430 C431 1.566(12)
C431 H43A 0.9800
C431 H43B 0.9800
C431 H43C 0.9800
C432 H43D 0.9800
C432 H43E 0.9800
C432 H43F 0.9800
C433 H43G 0.9800
C433 H43H 0.9800
C433 H43I 0.9800
C450 C452 1.484(12)
C450 C451 1.520(14)
C450 C453 1.521(16)
C451 H45A 0.9800
C451 H45B 0.9800
C451 H45C 0.9800
C452 H45D 0.9800
C452 H45E 0.9800
C452 H45F 0.9800
C453 H45G 0.9800
C453 H45H 0.9800
C453 H45I 0.9800

loop_
_geom_torsion_atom_site_label_1
_geom_torsion_atom_site_label_2
_geom_torsion_atom_site_label_3
_geom_torsion_atom_site_label_4
_geom_torsion
C21 N1 C11 C16 -3.0(9)
U1 N1 C11 C16 177.7(4)
C21 N1 C11 C12 173.1(5)
U1 N1 C11 C12 -6.2(7)
U1 O12 C12 C13 173.2(5)
U1 O12 C12 C11 -5.4(8)
N1 C11 C12 O12 7.3(8)
C16 C11 C12 O12 -176.7(6)
N1 C11 C12 C13 -171.6(5)
C16 C11 C12 C13 4.5(9)
O12 C12 C13 C14 174.3(6)
C11 C12 C13 C14 -7.0(9)
O12 C12 C13 C130 -4.2(10)
C11 C12 C13 C130 174.5(6)
C12 C13 C14 C15 3.1(11)
C130 C13 C14 C15 -178.4(7)
C13 C14 C15 C16 4.2(11)
C13 C14 C15 C150 -176.9(8)
C14 C15 C16 O1 175.9(6)
C150 C15 C16 O1 -3.0(11)
C14 C15 C16 C11 -6.9(10)
C150 C15 C16 C11 174.2(7)
C26 O1 C16 C15 -173.0(6)
C26 O1 C16 C11 9.7(8)
N1 C11 C16 C15 178.6(6)
C12 C11 C16 C15 2.9(10)
N1 C11 C16 O1 -4.2(9)
C12 C11 C16 O1 -179.8(5)
C11 N1 C21 C26 4.5(9)
U1 N1 C21 C26 -176.2(4)
C11 N1 C21 C22 -173.2(5)
U1 N1 C21 C22 6.1(7)
U1 O22 C22 C21 1.3(8)
U1 O22 C22 C23 -178.8(5)
N1 C21 C22 O22 -4.9(8)
C26 C21 C22 O22 177.5(5)
N1 C21 C22 C23 175.2(6)
C26 C21 C22 C23 -2.4(9)
O22 C22 C23 C24 -175.7(6)
C21 C22 C23 C24 4.2(9)
O22 C22 C23 C230 5.0(12)
C21 C22 C23 C230 -175.1(7)
C22 C23 C24 C25 -2.2(12)
C230 C23 C24 C25 177.1(8)
C23 C24 C25 C26 -1.9(11)
C23 C24 C25 C250 177.5(8)
C24 C25 C26 O1 -176.7(5)
C250 C25 C26 O1 4.0(11)
C24 C25 C26 C21 3.8(9)
C250 C25 C26 C21 -175.5(7)
C16 O1 C26 C25 172.2(6)
C16 O1 C26 C21 -8.3(8)
N1 C21 C26 C25 -179.3(6)
C22 C21 C26 C25 -1.8(9)
N1 C21 C26 O1 1.2(9)
C22 C21 C26 O1 178.6(5)
C41 N2 C31 C36 -3.6(9)
U1 N2 C31 C36 174.9(4)
C41 N2 C31 C32 171.2(5)
U1 N2 C31 C32 -10.2(7)
U1 O32 C32 C33 174.4(5)
U1 O32 C32 C31 -4.8(8)
N2 C31 C32 O32 9.6(8)
C36 C31 C32 O32 -175.6(6)
N2 C31 C32 C33 -169.7(5)
C36 C31 C32 C33 5.1(9)
O32 C32 C33 C34 172.4(6)
C31 C32 C33 C34 -8.4(9)
O32 C32 C33 C330 -6.6(11)
C31 C32 C33 C330 172.6(7)
C32 C33 C34 C35 3.8(11)
C330 C33 C34 C35 -177.3(8)
C33 C34 C35 C36 5.1(12)
C33 C34 C35 C350 -176.7(8)
C34 C35 C36 O2 174.7(6)
C350 C35 C36 O2 -3.3(12)
C34 C35 C36 C31 -8.6(10)
C350 C35 C36 C31 173.4(8)
C46 O2 C36 C35 -169.8(6)
C46 O2 C36 C31 13.4(8)
N2 C31 C36 C35 178.2(6)
C32 C31 C36 C35 3.9(10)
N2 C31 C36 O2 -5.0(9)
C32 C31 C36 O2 -179.3(5)
C31 N2 C41 C46 3.5(9)
U1 N2 C41 C46 -175.0(4)
C31 N2 C41 C42 -171.2(5)
U1 N2 C41 C42 10.3(7)
U1 O42 C42 C43 -176.7(5)
U1 O42 C42 C41 0.7(8)
N2 C41 C42 O42 -7.3(8)
C46 C41 C42 O42 178.1(6)
N2 C41 C42 C43 170.5(5)
C46 C41 C42 C43 -4.1(9)
O42 C42 C43 C44 -174.3(6)
C41 C42 C43 C44 8.2(9)
O42 C42 C43 C430 3.1(11)
C41 C42 C43 C430 -174.5(6)
C42 C43 C44 C45 -5.6(11)
C430 C43 C44 C45 177.1(7)
C43 C44 C45 C46 -2.2(11)
C43 C44 C45 C450 177.6(8)
C44 C45 C46 O2 -176.4(6)
C450 C45 C46 O2 3.8(11)
C44 C45 C46 C41 6.7(10)
C450 C45 C46 C41 -173.1(7)
C36 O2 C46 C45 169.5(6)
C36 O2 C46 C41 -13.6(8)
N2 C41 C46 C45 -178.0(6)
C42 C41 C46 C45 -3.8(10)
N2 C41 C46 O2 5.2(9)
C42 C41 C46 O2 179.3(5)
C14 C13 C130 C131 -106.7(8)
C12 C13 C130 C131 71.7(8)
C14 C13 C130 C133 129.8(8)
C12 C13 C130 C133 -51.8(10)
C14 C13 C130 C132 11.9(10)
C12 C13 C130 C132 -169.8(7)
C16 C15 C150 C152 -64.7(11)
C14 C15 C150 C152 116.5(9)
C16 C15 C150 C153 56.5(12)
C14 C15 C150 C153 -122.3(9)
C16 C15 C150 C151 173.5(9)
C14 C15 C150 C151 -5.3(13)
C24 C23 C230 C233 116.4(8)
C22 C23 C230 C233 -64.4(10)
C24 C23 C230 C232 -4.6(14)
C22 C23 C230 C232 174.6(9)
C24 C23 C230 C231 -122.3(8)
C22 C23 C230 C231 56.9(11)
C26 C25 C250 C252 46.9(12)
C24 C25 C250 C252 -132.4(9)
C26 C25 C250 C253 172.6(11)
C24 C25 C250 C253 -6.7(14)
C26 C25 C250 C251 -71.7(11)
C24 C25 C250 C251 109.0(9)
C34 C33 C330 C332 13.1(12)
C32 C33 C330 C332 -168.0(8)
C34 C33 C330 C333 133.4(8)
C32 C33 C330 C333 -47.7(11)
C34 C33 C330 C331 -107.2(8)
C32 C33 C330 C331 71.7(9)
C36 C35 C350 C352 -45.0(14)
C34 C35 C350 C352 137.1(9)
C36 C35 C350 C351 -166.1(13)
C34 C35 C350 C351 16.0(16)
C36 C35 C350 C353 76.5(13)
C34 C35 C350 C353 -101.4(11)
C44 C43 C430 C433 110.4(8)
C42 C43 C430 C433 -66.9(9)
C44 C43 C430 C432 -10.2(11)
C42 C43 C430 C432 172.6(7)
C44 C43 C430 C431 -127.1(8)
C42 C43 C430 C431 55.6(10)
C46 C45 C450 C452 58.2(11)
C44 C45 C450 C452 -121.6(9)
C46 C45 C450 C451 -61.4(12)
C44 C45 C450 C451 118.8(10)
C46 C45 C450 C453 -176.7(10)
C44 C45 C450 C453 3.5(13)
